data_7050989
loop_
_publ_author_name
'Qihua Zhao'
'Haifang Li'
'Xiaofeng Wang'
'Zhida Chen'

_publ_section_title
;
Synthesis and structure of a one-dimensional cobalt(II) coordination
polymer with 1,3-bis(1,2,4-triazol-1-yl)propane
;
_journal_name_full 'New Journal of Chemistry'
_journal_paper_doi 10.1039/b206315h
_journal_year 2002
_chemical_formula_sum 'C8 H10 Co0.5 N7 S'
_chemical_formula_weight 265.76
_space_group_IT_number 2
_symmetry_cell_setting triclinic
_symmetry_space_group_name_Hall '-P 1'
_symmetry_space_group_name_H-M 'P -1'
_cell_angle_alpha 107.718(4)
_cell_angle_beta 112.927(2)
_cell_angle_gamma 77.416(2)
_cell_formula_units_Z 2
_cell_length_a 8.6002(4)
_cell_length_b 9.6688(3)
_cell_length_c 7.8745(5)
_cell_measurement_temperature 293(2)
_cell_volume 570.77(5)
_diffrn_ambient_temperature 293(2)
_exptl_crystal_density_diffrn 1.546
_cod_depositor_comments
;
The following automatic conversions were performed:
'_symmetry_cell_setting' value 'Triclinic' changed to 'triclinic'
according to '/home/saulius/struct/CIF-dictionaries/cif_core.dic'
dictionary named 'cif_core.dic' version 2.4.1 from 2010-06-29.

Automatic conversion script
Id: cif_fix_enum 1527 2010-12-29 10:47:43Z saulius 
;
_cod_original_formula_sum 'C8 H10 Co0.50 N7 S'
_cod_database_code 7050989

loop_
_symmetry_equiv_pos_as_xyz
'x, y, z'
'-x, -y, -z'

loop_
_atom_site_label
_atom_site_type_symbol
_atom_site_fract_x
_atom_site_fract_y
_atom_site_fract_z
_atom_site_U_iso_or_equiv
_atom_site_adp_type
_atom_site_occupancy
_atom_site_calc_flag
_atom_site_refinement_flags
_atom_site_disorder_assembly
_atom_site_disorder_group
Co1 Co 0.0000 0.0000 0.0000 0.02666(18) Uani 1 d S . .
S1 S 0.03249(13) -0.37439(11) 0.29011(15) 0.0720(3) Uani 1 d . . .
N1 N -0.1860(3) 0.1555(2) 0.1011(3) 0.0298(5) Uani 1 d . . .
N2 N -0.3952(3) 0.2494(3) 0.2191(4) 0.0449(6) Uani 1 d . . .
N3 N -0.3023(3) 0.3564(2) 0.2426(3) 0.0321(5) Uani 1 d . . .
N4 N -0.3962(3) 0.8248(2) 0.4769(3) 0.0310(5) Uani 1 d . . .
N5 N -0.3336(3) 0.8979(3) 0.3995(3) 0.0405(6) Uani 1 d . . .
N6 N -0.1863(3) 0.9301(2) 0.7152(3) 0.0303(5) Uani 1 d . . .
N7 N -0.0568(3) -0.1648(2) 0.0824(3) 0.0385(6) Uani 1 d . . .
C1 C -0.3185(4) 0.1307(3) 0.1360(4) 0.0393(7) Uani 1 d . . .
H1 H -0.3522 0.0383 0.1041 0.047 Uiso 1 calc R . .
C2 C -0.1803(3) 0.2984(3) 0.1719(4) 0.0339(6) Uani 1 d . . .
H2 H -0.1012 0.3503 0.1716 0.041 Uiso 1 calc R . .
C3 C -0.3354(4) 0.5065(3) 0.3489(4) 0.0374(7) Uani 1 d . . .
H3A H -0.2350 0.5559 0.3923 0.045 Uiso 1 calc R . .
H3B H -0.3559 0.5034 0.4603 0.045 Uiso 1 calc R . .
C4 C -0.4848(4) 0.5936(3) 0.2339(4) 0.0391(7) Uani 1 d . . .
H4A H -0.5798 0.5358 0.1685 0.047 Uiso 1 calc R . .
H4B H -0.4553 0.6155 0.1385 0.047 Uiso 1 calc R . .
C5 C -0.5375(3) 0.7357(3) 0.3589(4) 0.0369(6) Uani 1 d . . .
H5A H -0.6274 0.7923 0.2788 0.044 Uiso 1 calc R . .
H5B H -0.5829 0.7131 0.4413 0.044 Uiso 1 calc R . .
C6 C -0.3083(3) 0.8447(3) 0.6626(4) 0.0318(6) Uani 1 d . . .
H6 H -0.3290 0.8048 0.7442 0.038 Uiso 1 calc R . .
C7 C -0.2074(4) 0.9582(3) 0.5484(4) 0.0384(7) Uani 1 d . . .
H7 H -0.1385 1.0156 0.5392 0.046 Uiso 1 calc R . .
C8 C -0.0234(4) -0.2540(3) 0.1661(4) 0.0349(6) Uani 1 d . . .

loop_
_atom_site_aniso_label
_atom_site_aniso_U_11
_atom_site_aniso_U_22
_atom_site_aniso_U_33
_atom_site_aniso_U_23
_atom_site_aniso_U_13
_atom_site_aniso_U_12
Co1 0.0297(3) 0.0202(3) 0.0306(3) 0.0060(2) 0.0126(2) -0.0001(2)
S1 0.0730(7) 0.0657(6) 0.0851(7) 0.0521(6) 0.0082(6) -0.0119(5)
N1 0.0311(12) 0.0236(11) 0.0359(12) 0.0068(9) 0.0148(10) -0.0001(10)
N2 0.0420(15) 0.0378(13) 0.0600(17) 0.0042(12) 0.0294(13) -0.0037(12)
N3 0.0326(12) 0.0241(11) 0.0376(13) 0.0045(9) 0.0142(11) 0.0005(10)
N4 0.0339(13) 0.0265(11) 0.0286(12) 0.0040(9) 0.0119(10) 0.0025(10)
N5 0.0481(15) 0.0410(13) 0.0337(13) 0.0102(11) 0.0159(12) -0.0031(12)
N6 0.0341(13) 0.0247(11) 0.0318(12) 0.0047(9) 0.0149(10) 0.0003(10)
N7 0.0439(14) 0.0312(12) 0.0445(14) 0.0088(11) 0.0194(12) -0.0055(11)
C1 0.0408(17) 0.0276(14) 0.0527(18) 0.0047(13) 0.0223(15) -0.0061(13)
C2 0.0338(15) 0.0279(13) 0.0408(16) 0.0059(12) 0.0163(13) -0.0021(12)
C3 0.0378(16) 0.0326(14) 0.0341(15) 0.0003(12) 0.0127(13) 0.0005(13)
C4 0.0414(17) 0.0323(14) 0.0335(15) 0.0017(12) 0.0098(13) 0.0008(13)
C5 0.0324(15) 0.0302(13) 0.0366(15) 0.0032(12) 0.0064(13) 0.0019(12)
C6 0.0372(16) 0.0263(13) 0.0293(14) 0.0044(11) 0.0126(12) 0.0001(12)
C7 0.0434(17) 0.0345(15) 0.0414(17) 0.0081(13) 0.0196(14) -0.0051(13)
C8 0.0394(16) 0.0273(13) 0.0409(16) 0.0077(12) 0.0149(13) -0.0086(12)

loop_
_geom_bond_atom_site_label_1
_geom_bond_atom_site_label_2
_geom_bond_distance
_geom_bond_site_symmetry_2
_geom_bond_publ_flag
Co1 N7 2.101(2) 2 ?
Co1 N7 2.101(2) . ?
Co1 N1 2.160(2) . ?
Co1 N1 2.160(2) 2 ?
Co1 N6 2.191(2) 2_566 ?
Co1 N6 2.191(2) 1_544 ?
S1 C8 1.620(3) . ?
N1 C2 1.328(3) . ?
N1 C1 1.355(3) . ?
N2 C1 1.315(4) . ?
N2 N3 1.368(3) . ?
N3 C2 1.317(3) . ?
N3 C3 1.468(3) . ?
N4 C6 1.333(3) . ?
N4 N5 1.359(3) . ?
N4 C5 1.474(3) . ?
N5 C7 1.327(4) . ?
N6 C6 1.335(3) . ?
N6 C7 1.357(3) . ?
N6 Co1 2.191(2) 1_566 ?
N7 C8 1.162(3) . ?
C3 C4 1.505(4) . ?
C4 C5 1.521(4) . ?
